data_7708402
loop_
_publ_author_name
'Dey, Atanu'
'Guha, Anku'
'Kumar, Vierandra'
'Bawari, Sumit'
'Narayanan, Tharangattu N.'
'Chandrasekhar, Vadapalli'

_publ_section_title
;
 Facile water oxidation by dinuclear mixed-valence CoIII/CoII complexes:
 the role of coordinated water
;
_journal_name_full 'Dalton Transactions'
_journal_paper_doi 10.1039/D1DT01910D
_journal_year 2021
_chemical_formula_moiety 'C32 H37 Co2 N2 O13, 3(H2 O), C H4 O'
_chemical_formula_sum 'C33 H47 Co2 N2 O17'
_chemical_formula_weight 861.58
_space_group_crystal_system triclinic
_space_group_IT_number 2
_space_group_name_Hall '-P 1'
_space_group_name_H-M_alt 'P -1'
_atom_sites_solution_hydrogens mixed
_atom_sites_solution_primary dual
_audit_creation_date 2020-10-25
_audit_creation_method
;
Olex2 1.2
(compiled 2018.05.29 svn.r3508 for OlexSys, GUI svn.r5506)
;
_audit_update_record
;
2021-01-15 deposited with the CCDC.	2021-09-02 downloaded from the CCDC.
;
_cell_angle_alpha 99.539(2)
_cell_angle_beta 91.887(2)
_cell_angle_gamma 92.049(2)
_cell_formula_units_Z 2
_cell_length_a 8.8633(3)
_cell_length_b 10.1780(3)
_cell_length_c 19.7854(6)
_cell_measurement_reflns_used 18672
_cell_measurement_temperature 120.00(10)
_cell_measurement_theta_max 29.0290
_cell_measurement_theta_min 3.0370
_cell_volume 1757.68(10)
_computing_cell_refinement 'CrysAlisPro 1.171.39.29d (Rigaku OD, 2017)'
_computing_data_collection 'CrysAlisPro 1.171.39.29d (Rigaku OD, 2017)'
_computing_data_reduction 'CrysAlisPro 1.171.39.29d (Rigaku OD, 2017)'
_computing_molecular_graphics 'Olex2 (Dolomanov et al., 2009)'
_computing_publication_material 'Olex2 (Dolomanov et al., 2009)'
_computing_structure_refinement 'ShelXL (Sheldrick, 2015)'
_computing_structure_solution 'ShelXT (Sheldrick, 2015)'
_diffrn_ambient_environment N~2~
_diffrn_ambient_temperature 120.00(10)
_diffrn_detector 'CCD plate'
_diffrn_measured_fraction_theta_full 0.995
_diffrn_measured_fraction_theta_max 0.995
_diffrn_measurement_details
;
List of Runs (angles in degrees, time in seconds):

  # Type    Start    End  Width  t~exp~   \w     \q     \k     \f   Frames
#--------------------------------------------------------------------------
  1  \w     50.00  96.00   0.50   10.00    --    7.10  77.00-150.00   92
  2  \w     50.00  96.00   0.50   10.00    --    7.10  77.00 -30.00   92
  3  \w     50.00  96.00   0.50   10.00    --    7.10  77.00   0.00   92
  4  \w     50.00  96.00   0.50   10.00    --    7.10  77.00  60.00   92
  5  \w    -63.00  35.00   0.50   10.00    --   -7.50 -82.00  60.00  196
  6  \w    -63.00  35.00   0.50   10.00    --   -7.50 -82.00 -90.00  196
  7  \w    -48.00  81.00   0.50   10.00    --   -7.50  38.00 150.00  258
  8  \w    -63.00   9.00   0.50   10.00    --   -7.50 -82.00-150.00  144
  9  \w    -53.00  29.00   0.50   10.00    --   -7.50 -38.00-120.00  164
 10  \w    -62.00  35.00   0.50   10.00    --   -7.50 -82.00 120.00  194
;
_diffrn_measurement_device 'four-circle diffractometer'
_diffrn_measurement_device_type 'XtaLAB AFC12 (RINC): Kappa single'
_diffrn_measurement_method '\w scans'
_diffrn_orient_matrix_type 'CrysAlisPro convention (1999,Acta A55,543-557)'
_diffrn_orient_matrix_UB_11 -0.0170308000
_diffrn_orient_matrix_UB_12 -0.0668133000
_diffrn_orient_matrix_UB_13 -0.0159369000
_diffrn_orient_matrix_UB_21 0.0037930000
_diffrn_orient_matrix_UB_22 0.0195717000
_diffrn_orient_matrix_UB_23 -0.0327015000
_diffrn_orient_matrix_UB_31 0.0782175000
_diffrn_orient_matrix_UB_32 -0.0124660000
_diffrn_orient_matrix_UB_33 -0.0004144000
_diffrn_radiation_monochromator graphite
_diffrn_radiation_probe x-ray
_diffrn_radiation_type MoK\a
_diffrn_radiation_wavelength 0.71073
_diffrn_reflns_av_R_equivalents 0.0382
_diffrn_reflns_av_unetI/netI 0.0255
_diffrn_reflns_Laue_measured_fraction_full 0.995
_diffrn_reflns_Laue_measured_fraction_max 0.995
_diffrn_reflns_limit_h_max 10
_diffrn_reflns_limit_h_min -10
_diffrn_reflns_limit_k_max 12
_diffrn_reflns_limit_k_min -11
_diffrn_reflns_limit_l_max 23
_diffrn_reflns_limit_l_min -23
_diffrn_reflns_number 34232
_diffrn_reflns_point_group_measured_fraction_full 0.995
_diffrn_reflns_point_group_measured_fraction_max 0.995
_diffrn_reflns_theta_full 25.027
_diffrn_reflns_theta_max 25.027
_diffrn_reflns_theta_min 4.118
_diffrn_source 'fine-focus sealed X-ray tube'
_diffrn_source_type 'Enhance (Mo) X-ray Source'
_exptl_absorpt_coefficient_mu 1.026
_exptl_absorpt_correction_T_max 1.00000
_exptl_absorpt_correction_T_min 0.80151
_exptl_absorpt_correction_type multi-scan
_exptl_absorpt_process_details
;
CrysAlisPro 1.171.39.29d (Rigaku Oxford Diffraction, 2017)
Empirical absorption correction using spherical harmonics,
 implemented in SCALE3 ABSPACK scaling algorithm.
;
_exptl_crystal_colour brown
_exptl_crystal_colour_primary brown
_exptl_crystal_density_diffrn 1.628
_exptl_crystal_description block
_exptl_crystal_F_000 898
_exptl_crystal_size_max 0.06
_exptl_crystal_size_mid 0.034
_exptl_crystal_size_min 0.02
_refine_diff_density_max 0.650
_refine_diff_density_min -1.109
_refine_diff_density_rms 0.081
_refine_ls_extinction_method none
_refine_ls_goodness_of_fit_ref 1.043
_refine_ls_hydrogen_treatment mixed
_refine_ls_matrix_type full
_refine_ls_number_parameters 509
_refine_ls_number_reflns 6186
_refine_ls_number_restraints 6
_refine_ls_restrained_S_all 1.043
_refine_ls_R_factor_all 0.0444
_refine_ls_R_factor_gt 0.0407
_refine_ls_shift/su_max 0.001
_refine_ls_shift/su_mean 0.000
_refine_ls_structure_factor_coef Fsqd
_refine_ls_weighting_details 'w=1/[\s^2^(Fo^2^)+(0.0593P)^2^+3.4539P] where P=(Fo^2^+2Fc^2^)/3'
_refine_ls_weighting_scheme calc
_refine_ls_wR_factor_gt 0.1132
_refine_ls_wR_factor_ref 0.1158
_reflns_Friedel_coverage 0.000
_reflns_number_gt 5680
_reflns_number_total 6186
_reflns_threshold_expression 'I > 2\s(I)'
_cod_data_source_file d1dt01910d2.cif
_cod_data_source_block 3
_cod_database_code 7708402
_shelx_shelxl_version_number 2016/4
_chemical_oxdiff_formula 'C H N O Co Cl'
_shelx_space_group_comment
;
The symmetry employed for this shelxl refinement is uniquely defined
by the following loop, which should always be used as a source of
symmetry information in preference to the above space-group names.
They are only intended as comments.
;
_reflns_odcompleteness_completeness 99.81
_reflns_odcompleteness_iscentric 1
_reflns_odcompleteness_theta 26.32
_olex2_refinement_description
;
1. Fixed Uiso
 At 1.2 times of:
  All C(H) groups, All C(H,H) groups
 At 1.5 times of:
  All C(H,H,H) groups, All O(H) groups, All O(H,H) groups
2. Restrained distances
 O009-H009
 0.85 with sigma of 0.01
 O00B-H00B
 0.85 with sigma of 0.01
 C00Q-H009
 1.887376 with sigma of 0.02
 Co02-H009
 2.69734 with sigma of 0.02
 C010-H00B
 1.895893 with sigma of 0.02
 Co02-H00B
 2.738534 with sigma of 0.02
3.a Free rotating group:
 O00E(H00J,H00K), O00J(H00L,H00N), O01H(H01W,H01X)
3.b Secondary CH2 refined with riding coordinates:
 C00N(H00A,H00E), C00Q(H00F,H00G), C00X(H00H,H00I), C010(H01A,H01B), C014(H01F,
 H01G), C015(H01H,H01I)
3.c Aromatic/amide H refined with riding coordinates:
 C00M(H00M), C00S(H00S), C00U(H00U), C00W(H00W), C00Y(H00Y), C011(H011),
 C016(H016), C018(H018), C019(H019), C01A(H01J), C01B(H01K), C01D(H01L)
3.d Idealised Me refined as rotating group:
 C012(H01C,H01D,H01E), C01E(H01M,H01N,H01O), C01F(H01P,H01Q,H01R), C01I(H01T,
 H01U,H01V)
3.e Idealised tetrahedral OH refined as rotating group:
 O00C(H00C), O00D(H00D), O01G(H01S)
;
_olex2_submission_special_instructions 'No special instructions were received'
_oxdiff_exptl_absorpt_empirical_details
;
Empirical correction (ABSPACK) includes:
- Absorption correction using spherical harmonics
- Frame scaling
;
_oxdiff_exptl_absorpt_empirical_full_max 1.268
_oxdiff_exptl_absorpt_empirical_full_min 0.661

loop_
_space_group_symop_operation_xyz
'x, y, z'
'-x, -y, -z'

loop_
_atom_site_label
_atom_site_type_symbol
_atom_site_fract_x
_atom_site_fract_y
_atom_site_fract_z
_atom_site_U_iso_or_equiv
_atom_site_adp_type
_atom_site_occupancy
_atom_site_site_symmetry_order
_atom_site_calc_flag
_atom_site_refinement_flags_posn
_atom_site_refinement_flags_adp
_atom_site_refinement_flags_occupancy
_atom_site_disorder_assembly
_atom_site_disorder_group
Co01 Co 0.39279(4) 0.86527(3) 0.73668(2) 0.01332(12) Uani 1 1 d . . . . .
Co02 Co 0.15226(4) 0.65113(4) 0.72543(2) 0.01763(12) Uani 1 1 d D . . . .
O003 O 0.2944(2) 0.73632(19) 0.66554(10) 0.0174(4) Uani 1 1 d . . . . .
O004 O 0.4766(2) 0.98999(18) 0.81077(9) 0.0160(4) Uani 1 1 d . . . . .
O005 O 0.2597(2) 0.79529(18) 0.79715(9) 0.0147(4) Uani 1 1 d . . . . .
O006 O 0.5252(2) 0.9240(2) 0.67344(10) 0.0224(4) Uani 1 1 d . . . . .
O007 O 0.5124(2) 1.1613(2) 0.92110(10) 0.0225(4) Uani 1 1 d . . . . .
O008 O 0.0211(2) 0.5770(2) 0.79097(11) 0.0237(5) Uani 1 1 d . . . . .
O009 O -0.0110(2) 0.8012(2) 0.70980(11) 0.0235(5) Uani 1 1 d D . . . .
H009 H -0.090(2) 0.7749(19) 0.6854(16) 0.035 Uiso 1 1 d DR . . . .
O00A O 0.0577(2) 0.5093(2) 0.64741(11) 0.0254(5) Uani 1 1 d . . . . .
O00B O 0.3243(2) 0.5038(2) 0.73767(12) 0.0271(5) Uani 1 1 d D . . . .
H00B H 0.331(3) 0.481(3) 0.7779(9) 0.041 Uiso 1 1 d DR . . . .
O00C O 0.7383(2) 0.7182(2) 0.63310(11) 0.0306(5) Uani 1 1 d . . . . .
H00C H 0.677302 0.777300 0.639227 0.046 Uiso 1 1 calc GR . . . .
O00D O 0.2395(3) 1.1960(2) 0.84689(13) 0.0328(5) Uani 1 1 d . . . . .
H00D H 0.305781 1.141481 0.845211 0.049 Uiso 1 1 calc GR . . . .
O00E O 0.2007(3) 0.6637(2) 0.91174(12) 0.0365(6) Uani 1 1 d . . . . .
H00J H 0.239250 0.698012 0.879465 0.055 Uiso 1 1 d G . . . .
H00K H 0.115729 0.630032 0.894894 0.055 Uiso 1 1 d G . . . .
N00F N 0.2453(2) 0.9920(2) 0.72941(11) 0.0151(5) Uani 1 1 d . . . . .
O00G O 0.7323(3) 0.9719(3) 0.59217(12) 0.0390(6) Uani 1 1 d . . . . .
O00H O -0.1065(3) 0.5175(2) 0.89841(12) 0.0329(5) Uani 1 1 d . . . . .
N00I N 0.5344(3) 0.7334(2) 0.74310(12) 0.0176(5) Uani 1 1 d . . . . .
O00J O 0.3671(3) 0.4488(3) 0.86266(15) 0.0453(7) Uani 1 1 d . . . . .
H00L H 0.303294 0.502988 0.880751 0.068 Uiso 1 1 d G . . . .
H00N H 0.321965 0.372628 0.858750 0.068 Uiso 1 1 d G . . . .
C00K C 0.6636(3) 0.8454(3) 0.84765(14) 0.0175(6) Uani 1 1 d . . . . .
C00L C 0.5784(3) 0.9613(3) 0.85503(13) 0.0153(6) Uani 1 1 d . . . . .
C00M C 0.6388(3) 0.7392(3) 0.79019(14) 0.0188(6) Uani 1 1 d . . . . .
H00M H 0.703776 0.668917 0.786851 0.023 Uiso 1 1 calc R . . . .
C00N C 0.1711(3) 0.8991(3) 0.82912(14) 0.0170(6) Uani 1 1 d . . . . .
H00A H 0.228930 0.951257 0.867427 0.020 Uiso 1 1 calc R . . . .
H00E H 0.082104 0.860744 0.846975 0.020 Uiso 1 1 calc R . . . .
C00O C 0.6061(3) 1.0568(3) 0.91636(14) 0.0177(6) Uani 1 1 d . . . . .
C00P C 0.5222(3) 0.6185(3) 0.68509(15) 0.0238(6) Uani 1 1 d . . . . .
C00Q C -0.0250(3) 0.9382(3) 0.73973(15) 0.0201(6) Uani 1 1 d D . . . .
H00F H -0.107798 0.946029 0.770829 0.024 Uiso 1 1 calc R . . . .
H00G H -0.046726 0.990410 0.704041 0.024 Uiso 1 1 calc R . . . .
C00R C 0.1219(3) 0.9910(3) 0.77871(14) 0.0171(6) Uani 1 1 d . . . . .
C00S C 0.7780(3) 0.8312(3) 0.89744(15) 0.0207(6) Uani 1 1 d . . . . .
H00S H 0.835231 0.755608 0.891620 0.025 Uiso 1 1 calc R . . . .
C00T C -0.0602(3) 0.4677(3) 0.78149(16) 0.0217(6) Uani 1 1 d . . . . .
C00U C 0.2491(3) 1.0779(3) 0.68902(14) 0.0204(6) Uani 1 1 d . . . . .
H00U H 0.169765 1.135594 0.690517 0.024 Uiso 1 1 calc R . . . .
C00V C 0.4955(3) 1.0176(3) 0.63733(14) 0.0235(7) Uani 1 1 d . . . . .
C00W C 0.8051(3) 0.9276(3) 0.95395(15) 0.0238(6) Uani 1 1 d . . . . .
H00W H 0.881385 0.917725 0.985907 0.029 Uiso 1 1 calc R . . . .
C00X C 0.4042(3) 0.6531(3) 0.63243(15) 0.0245(7) Uani 1 1 d . . . . .
H00H H 0.454395 0.698154 0.599360 0.029 Uiso 1 1 calc R . . . .
H00I H 0.354890 0.571617 0.607877 0.029 Uiso 1 1 calc R . . . .
C00Y C 0.7187(3) 1.0408(3) 0.96386(15) 0.0228(6) Uani 1 1 d . . . . .
H00Y H 0.736993 1.105637 1.002575 0.027 Uiso 1 1 calc R . . . .
C00Z C 0.3655(4) 1.0931(3) 0.64135(15) 0.0250(7) Uani 1 1 d . . . . .
C010 C 0.4734(4) 0.4920(3) 0.71197(17) 0.0289(7) Uani 1 1 d D . . . .
H01A H 0.474817 0.415983 0.675302 0.035 Uiso 1 1 calc R . . . .
H01B H 0.543750 0.477436 0.748334 0.035 Uiso 1 1 calc R . . . .
C011 C -0.0199(3) 0.4096(3) 0.65554(17) 0.0275(7) Uani 1 1 d . . . . .
H011 H -0.038994 0.345370 0.616656 0.033 Uiso 1 1 calc R . . . .
C012 C 0.5082(4) 1.2458(3) 0.98646(16) 0.0265(7) Uani 1 1 d . . . . .
H01C H 0.431874 1.309908 0.984751 0.040 Uiso 1 1 calc GR . . . .
H01D H 0.604728 1.291422 0.997552 0.040 Uiso 1 1 calc GR . . . .
H01E H 0.485068 1.192706 1.020900 0.040 Uiso 1 1 calc GR . . . .
C013 C -0.1385(3) 0.4305(3) 0.83803(17) 0.0258(7) Uani 1 1 d . . . . .
C014 C 0.1015(3) 1.1309(3) 0.81964(16) 0.0237(6) Uani 1 1 d . . . . .
H01F H 0.052919 1.184999 0.789957 0.028 Uiso 1 1 calc R . . . .
H01G H 0.035210 1.123635 0.857004 0.028 Uiso 1 1 calc R . . . .
C015 C 0.6733(3) 0.5990(3) 0.65068(17) 0.0300(7) Uani 1 1 d . . . . .
H01H H 0.743540 0.564408 0.681334 0.036 Uiso 1 1 calc R . . . .
H01I H 0.658826 0.532984 0.609382 0.036 Uiso 1 1 calc R . . . .
C016 C 0.3470(4) 1.1921(3) 0.59867(16) 0.0333(8) Uani 1 1 d . . . . .
H016 H 0.260788 1.241871 0.601540 0.040 Uiso 1 1 calc R . . . .
C017 C -0.0835(3) 0.3814(3) 0.71714(17) 0.0253(7) Uani 1 1 d . . . . .
C018 C -0.2367(4) 0.3213(3) 0.8301(2) 0.0329(8) Uani 1 1 d . . . . .
H018 H -0.288983 0.302339 0.867546 0.039 Uiso 1 1 calc R . . . .
C019 C 0.5855(5) 1.1421(4) 0.54966(16) 0.0415(10) Uani 1 1 d . . . . .
H019 H 0.658838 1.158496 0.519205 0.050 Uiso 1 1 calc R . . . .
C01A C 0.4550(5) 1.2141(4) 0.55365(17) 0.0451(11) Uani 1 1 d . . . . .
H01J H 0.440972 1.277756 0.525517 0.054 Uiso 1 1 calc R . . . .
C01B C -0.2595(4) 0.2379(3) 0.7665(2) 0.0367(9) Uani 1 1 d . . . . .
H01K H -0.326072 0.163962 0.761626 0.044 Uiso 1 1 calc R . . . .
C01C C 0.6072(4) 1.0464(4) 0.59058(16) 0.0342(8) Uani 1 1 d . . . . .
C01D C -0.1824(4) 0.2667(3) 0.71143(19) 0.0332(8) Uani 1 1 d . . . . .
H01L H -0.195092 0.209972 0.669486 0.040 Uiso 1 1 calc R . . . .
C01E C -0.1858(5) 0.4947(4) 0.9570(2) 0.0492(10) Uani 1 1 d . . . . .
H01M H -0.292580 0.495468 0.947229 0.074 Uiso 1 1 calc GR . . . .
H01N H -0.157523 0.563642 0.995036 0.074 Uiso 1 1 calc GR . . . .
H01O H -0.160927 0.409689 0.968228 0.074 Uiso 1 1 calc GR . . . .
C01F C 0.8508(5) 0.9941(5) 0.5473(2) 0.0544(13) Uani 1 1 d . . . . .
H01P H 0.812838 0.973890 0.500556 0.082 Uiso 1 1 calc GR . . . .
H01Q H 0.932580 0.937613 0.553842 0.082 Uiso 1 1 calc GR . . . .
H01R H 0.886267 1.085739 0.557365 0.082 Uiso 1 1 calc GR . . . .
O01G O 0.1307(7) 0.6770(4) 0.5242(2) 0.1053(17) Uani 1 1 d . . . . .
H01S H 0.057289 0.631333 0.531996 0.158 Uiso 1 1 calc GR . . . .
O01H O 0.1626(6) 0.3847(6) 0.5005(2) 0.1051(15) Uani 1 1 d . . . . .
H01W H 0.077947 0.421635 0.500753 0.158 Uiso 1 1 d G . . . .
H01X H 0.180112 0.349013 0.459586 0.158 Uiso 1 1 d G . . . .
C01I C 0.1228(8) 0.8005(7) 0.5594(3) 0.0907(19) Uani 1 1 d . . . . .
H01T H 0.135067 0.864042 0.528970 0.136 Uiso 1 1 calc GR . . . .
H01U H 0.201438 0.816054 0.594719 0.136 Uiso 1 1 calc GR . . . .
H01V H 0.026261 0.810044 0.579910 0.136 Uiso 1 1 calc GR . . . .

loop_
_atom_site_aniso_label
_atom_site_aniso_U_11
_atom_site_aniso_U_22
_atom_site_aniso_U_33
_atom_site_aniso_U_23
_atom_site_aniso_U_13
_atom_site_aniso_U_12
Co01 0.00994(19) 0.0160(2) 0.0135(2) 0.00110(14) 0.00097(14) -0.00153(14)
Co02 0.0149(2) 0.0146(2) 0.0224(2) 0.00083(15) 0.00036(15) -0.00246(15)
O003 0.0108(9) 0.0223(10) 0.0173(10) -0.0019(8) 0.0005(7) 0.0016(8)
O004 0.0154(9) 0.0151(9) 0.0167(9) 0.0018(7) -0.0015(7) -0.0013(7)
O005 0.0147(9) 0.0121(9) 0.0173(9) 0.0027(7) 0.0021(7) 0.0004(7)
O006 0.0152(10) 0.0344(12) 0.0175(10) 0.0046(9) 0.0033(8) -0.0053(9)
O007 0.0252(11) 0.0205(10) 0.0194(10) -0.0036(8) -0.0010(8) 0.0014(8)
O008 0.0256(11) 0.0161(10) 0.0287(11) 0.0030(8) 0.0037(9) -0.0071(8)
O009 0.0142(10) 0.0174(10) 0.0371(12) 0.0012(9) -0.0058(9) -0.0014(8)
O00A 0.0228(11) 0.0240(11) 0.0268(11) -0.0027(9) -0.0007(9) -0.0007(9)
O00B 0.0254(11) 0.0213(11) 0.0342(12) 0.0038(9) -0.0020(9) 0.0032(9)
O00C 0.0166(10) 0.0486(14) 0.0240(11) -0.0034(10) 0.0014(9) 0.0107(10)
O00D 0.0299(12) 0.0184(11) 0.0458(14) -0.0059(10) -0.0098(11) 0.0045(9)
O00E 0.0485(15) 0.0329(13) 0.0278(12) 0.0082(10) -0.0070(11) -0.0075(11)
N00F 0.0133(11) 0.0154(11) 0.0164(11) 0.0025(9) -0.0011(9) -0.0026(9)
O00G 0.0267(12) 0.0619(17) 0.0246(12) -0.0016(11) 0.0118(10) -0.0187(12)
O00H 0.0395(13) 0.0275(12) 0.0341(13) 0.0104(10) 0.0125(10) -0.0020(10)
N00I 0.0131(11) 0.0211(12) 0.0164(12) -0.0029(10) 0.0018(9) -0.0003(9)
O00J 0.0555(17) 0.0309(14) 0.0517(17) 0.0157(13) -0.0061(13) -0.0004(12)
C00K 0.0124(13) 0.0221(14) 0.0174(14) 0.0017(11) 0.0023(11) -0.0027(11)
C00L 0.0114(12) 0.0190(14) 0.0155(13) 0.0041(11) 0.0021(10) -0.0060(10)
C00M 0.0109(13) 0.0231(15) 0.0212(14) -0.0002(12) 0.0014(11) 0.0019(11)
C00N 0.0167(13) 0.0178(14) 0.0171(13) 0.0038(11) 0.0050(11) 0.0008(11)
C00O 0.0175(14) 0.0167(14) 0.0184(14) 0.0019(11) 0.0025(11) -0.0032(11)
C00P 0.0170(14) 0.0267(16) 0.0232(15) -0.0092(13) -0.0008(12) 0.0050(12)
C00Q 0.0151(13) 0.0193(14) 0.0259(15) 0.0035(12) 0.0009(11) 0.0017(11)
C00R 0.0157(13) 0.0161(14) 0.0199(14) 0.0037(11) 0.0038(11) 0.0014(11)
C00S 0.0149(13) 0.0234(15) 0.0235(15) 0.0034(12) -0.0007(11) -0.0007(11)
C00T 0.0185(14) 0.0142(14) 0.0332(17) 0.0069(12) -0.0027(12) -0.0003(11)
C00U 0.0239(15) 0.0171(14) 0.0197(14) 0.0041(11) -0.0057(12) -0.0041(11)
C00V 0.0250(15) 0.0294(16) 0.0137(13) 0.0004(12) -0.0016(12) -0.0163(13)
C00W 0.0186(14) 0.0309(17) 0.0215(15) 0.0051(13) -0.0053(12) -0.0032(12)
C00X 0.0158(14) 0.0326(17) 0.0211(15) -0.0075(13) -0.0003(12) 0.0038(12)
C00Y 0.0228(15) 0.0261(16) 0.0173(14) -0.0009(12) -0.0024(12) -0.0068(12)
C00Z 0.0334(17) 0.0241(16) 0.0163(14) 0.0044(12) -0.0037(12) -0.0147(13)
C010 0.0251(16) 0.0203(15) 0.0369(18) -0.0084(13) -0.0047(14) 0.0090(12)
C011 0.0250(16) 0.0211(16) 0.0329(17) -0.0039(13) -0.0086(13) 0.0027(13)
C012 0.0290(16) 0.0245(16) 0.0235(15) -0.0037(13) 0.0030(13) -0.0009(13)
C013 0.0237(15) 0.0194(15) 0.0360(18) 0.0101(13) 0.0001(13) 0.0023(12)
C014 0.0237(15) 0.0199(15) 0.0268(16) 0.0010(12) -0.0002(12) 0.0045(12)
C015 0.0200(15) 0.0365(18) 0.0282(17) -0.0114(14) -0.0022(13) 0.0092(13)
C016 0.054(2) 0.0255(17) 0.0197(16) 0.0072(13) -0.0073(15) -0.0149(15)
C017 0.0208(15) 0.0202(15) 0.0343(17) 0.0055(13) -0.0080(13) -0.0010(12)
C018 0.0203(15) 0.0266(17) 0.056(2) 0.0209(16) 0.0007(15) -0.0012(13)
C019 0.057(2) 0.050(2) 0.0142(15) 0.0027(15) 0.0047(15) -0.034(2)
C01A 0.081(3) 0.036(2) 0.0165(16) 0.0097(14) -0.0053(17) -0.033(2)
C01B 0.0265(17) 0.0216(17) 0.064(3) 0.0174(17) -0.0142(17) -0.0081(14)
C01C 0.039(2) 0.044(2) 0.0147(15) -0.0031(14) 0.0023(13) -0.0298(17)
C01D 0.0331(18) 0.0183(15) 0.046(2) 0.0038(14) -0.0184(16) -0.0031(13)
C01E 0.059(3) 0.048(2) 0.045(2) 0.0166(19) 0.023(2) -0.002(2)
C01F 0.047(2) 0.074(3) 0.034(2) -0.015(2) 0.0267(18) -0.036(2)
O01G 0.186(5) 0.073(3) 0.058(2) 0.026(2) -0.012(3) -0.022(3)
O01H 0.097(3) 0.139(5) 0.078(3) 0.006(3) 0.006(3) 0.029(3)
C01I 0.094(5) 0.111(5) 0.076(4) 0.035(4) 0.006(3) 0.025(4)

loop_
_atom_type_symbol
_atom_type_description
_atom_type_scat_dispersion_real
_atom_type_scat_dispersion_imag
_atom_type_scat_source
C C 0.0033 0.0016 'International Tables Vol C Tables 4.2.6.8 and 6.1.1.4'
H H 0.0000 0.0000 'International Tables Vol C Tables 4.2.6.8 and 6.1.1.4'
Co Co 0.3494 0.9721 'International Tables Vol C Tables 4.2.6.8 and 6.1.1.4'
N N 0.0061 0.0033 'International Tables Vol C Tables 4.2.6.8 and 6.1.1.4'
O O 0.0106 0.0060 'International Tables Vol C Tables 4.2.6.8 and 6.1.1.4'

loop_
_geom_angle_atom_site_label_1
_geom_angle_atom_site_label_2
_geom_angle_atom_site_label_3
_geom_angle
_geom_angle_site_symmetry_1
_geom_angle_site_symmetry_3
_geom_angle_publ_flag
O003 Co01 Co02 42.54(6) . . ?
O004 Co01 Co02 133.25(6) . . ?
O004 Co01 O003 175.56(8) . . ?
O004 Co01 O005 90.08(8) . . ?
O004 Co01 O006 92.91(8) . . ?
O004 Co01 N00F 85.75(9) . . ?
O004 Co01 N00I 95.97(9) . . ?
O005 Co01 Co02 43.16(6) . . ?
O005 Co01 O003 85.68(8) . . ?
O006 Co01 Co02 133.81(6) . . ?
O006 Co01 O003 91.37(8) . . ?
O006 Co01 O005 176.45(8) . . ?
N00F Co01 Co02 90.20(7) . . ?
N00F Co01 O003 92.63(9) . . ?
N00F Co01 O005 86.08(9) . . ?
N00F Co01 O006 96.04(9) . . ?
N00I Co01 Co02 87.64(7) . . ?
N00I Co01 O003 85.56(9) . . ?
N00I Co01 O005 92.57(9) . . ?
N00I Co01 O006 85.23(10) . . ?
N00I Co01 N00F 177.81(10) . . ?
O003 Co02 Co01 39.87(5) . . ?
O003 Co02 O005 79.49(7) . . ?
O003 Co02 O009 88.13(8) . . ?
O003 Co02 O00A 95.74(8) . . ?
O003 Co02 O00B 89.06(8) . . ?
O005 Co02 Co01 39.63(5) . . ?
O005 Co02 O009 86.91(7) . . ?
O005 Co02 O00A 175.14(8) . . ?
O005 Co02 O00B 92.78(8) . . ?
O008 Co02 Co01 135.38(6) . . ?
O008 Co02 O003 175.24(8) . . ?
O008 Co02 O005 95.78(8) . . ?
O008 Co02 O009 92.15(8) . . ?
O008 Co02 O00A 88.98(9) . . ?
O008 Co02 O00B 90.67(9) . . ?
O009 Co02 Co01 87.71(5) . . ?
O009 Co02 O00B 177.19(8) . . ?
O00A Co02 Co01 135.57(6) . . ?
O00A Co02 O009 93.91(8) . . ?
O00A Co02 O00B 86.17(8) . . ?
O00B Co02 Co01 90.26(6) . . ?
Co01 O003 Co02 97.59(8) . . ?
C00X O003 Co01 109.08(16) . . ?
C00X O003 Co02 116.20(18) . . ?
C00L O004 Co01 123.72(17) . . ?
Co01 O005 Co02 97.20(8) . . ?
C00N O005 Co01 108.92(15) . . ?
C00N O005 Co02 117.09(16) . . ?
C00V O006 Co01 124.45(19) . . ?
C00O O007 C012 117.0(2) . . ?
C00T O008 Co02 128.8(2) . . ?
Co02 O009 H009 117.5(13) . . ?
C00Q O009 Co02 133.27(17) . . ?
C00Q O009 H009 108.7(13) . . ?
C011 O00A Co02 125.2(2) . . ?
Co02 O00B H00B 115.1(14) . . ?
C010 O00B Co02 130.08(19) . . ?
C010 O00B H00B 105.1(14) . . ?
C015 O00C H00C 109.5 . . ?
C014 O00D H00D 109.5 . . ?
H00J O00E H00K 104.3 . . ?
C00R N00F Co01 114.23(17) . . ?
C00U N00F Co01 125.3(2) . . ?
C00U N00F C00R 120.4(2) . . ?
C01C O00G C01F 117.4(3) . . ?
C013 O00H C01E 117.2(3) . . ?
C00M N00I Co01 125.5(2) . . ?
C00M N00I C00P 120.3(2) . . ?
C00P N00I Co01 114.13(18) . . ?
H00L O00J H00N 104.4 . . ?
C00L C00K C00M 121.9(3) . . ?
C00L C00K C00S 120.2(3) . . ?
C00S C00K C00M 117.9(3) . . ?
O004 C00L C00K 126.1(2) . . ?
O004 C00L C00O 116.8(2) . . ?
C00K C00L C00O 117.1(2) . . ?
N00I C00M C00K 125.5(3) . . ?
N00I C00M H00M 117.3 . . ?
C00K C00M H00M 117.3 . . ?
O005 C00N H00A 109.3 . . ?
O005 C00N H00E 109.3 . . ?
O005 C00N C00R 111.6(2) . . ?
H00A C00N H00E 108.0 . . ?
C00R C00N H00A 109.3 . . ?
C00R C00N H00E 109.3 . . ?
O007 C00O C00L 113.1(2) . . ?
O007 C00O C00Y 125.6(3) . . ?
C00Y C00O C00L 121.4(3) . . ?
N00I C00P C00X 107.0(2) . . ?
N00I C00P C010 109.5(2) . . ?
N00I C00P C015 110.6(2) . . ?
C010 C00P C00X 111.1(3) . . ?
C010 C00P C015 109.8(3) . . ?
C015 C00P C00X 108.8(3) . . ?
O009 C00Q H00F 109.8 . . ?
O009 C00Q H00G 109.8 . . ?
O009 C00Q C00R 109.5(2) . . ?
H00F C00Q H00G 108.2 . . ?
C00R C00Q H00F 109.8 . . ?
C00R C00Q H00G 109.8 . . ?
N00F C00R C00N 106.3(2) . . ?
N00F C00R C00Q 109.4(2) . . ?
N00F C00R C014 111.4(2) . . ?
C00Q C00R C00N 111.1(2) . . ?
C00Q C00R C014 110.1(2) . . ?
C014 C00R C00N 108.4(2) . . ?
C00K C00S H00S 119.7 . . ?
C00W C00S C00K 120.7(3) . . ?
C00W C00S H00S 119.7 . . ?
O008 C00T C013 118.9(3) . . ?
O008 C00T C017 124.5(3) . . ?
C017 C00T C013 116.5(3) . . ?
N00F C00U H00U 117.1 . . ?
N00F C00U C00Z 125.7(3) . . ?
C00Z C00U H00U 117.1 . . ?
O006 C00V C00Z 125.7(3) . . ?
O006 C00V C01C 116.8(3) . . ?
C00Z C00V C01C 117.5(3) . . ?
C00S C00W H00W 119.9 . . ?
C00S C00W C00Y 120.3(3) . . ?
C00Y C00W H00W 119.9 . . ?
O003 C00X C00P 110.8(2) . . ?
O003 C00X H00H 109.5 . . ?
O003 C00X H00I 109.5 . . ?
C00P C00X H00H 109.5 . . ?
C00P C00X H00I 109.5 . . ?
H00H C00X H00I 108.1 . . ?
C00O C00Y C00W 120.2(3) . . ?
C00O C00Y H00Y 119.9 . . ?
C00W C00Y H00Y 119.9 . . ?
C00V C00Z C00U 122.5(3) . . ?
C00V C00Z C016 120.0(3) . . ?
C016 C00Z C00U 117.5(3) . . ?
O00B C010 C00P 110.3(2) . . ?
O00B C010 H01A 109.6 . . ?
O00B C010 H01B 109.6 . . ?
C00P C010 H01A 109.6 . . ?
C00P C010 H01B 109.6 . . ?
H01A C010 H01B 108.1 . . ?
O00A C011 H011 116.0 . . ?
O00A C011 C017 128.0(3) . . ?
C017 C011 H011 116.0 . . ?
O007 C012 H01C 109.5 . . ?
O007 C012 H01D 109.5 . . ?
O007 C012 H01E 109.5 . . ?
H01C C012 H01D 109.5 . . ?
H01C C012 H01E 109.5 . . ?
H01D C012 H01E 109.5 . . ?
O00H C013 C00T 112.6(3) . . ?
C018 C013 O00H 125.6(3) . . ?
C018 C013 C00T 121.8(3) . . ?
O00D C014 C00R 113.1(2) . . ?
O00D C014 H01F 109.0 . . ?
O00D C014 H01G 109.0 . . ?
C00R C014 H01F 109.0 . . ?
C00R C014 H01G 109.0 . . ?
H01F C014 H01G 107.8 . . ?
O00C C015 C00P 113.5(3) . . ?
O00C C015 H01H 108.9 . . ?
O00C C015 H01I 108.9 . . ?
C00P C015 H01H 108.9 . . ?
C00P C015 H01I 108.9 . . ?
H01H C015 H01I 107.7 . . ?
C00Z C016 H016 119.7 . . ?
C01A C016 C00Z 120.5(4) . . ?
C01A C016 H016 119.7 . . ?
C00T C017 C011 122.8(3) . . ?
C01D C017 C00T 120.0(3) . . ?
C01D C017 C011 117.1(3) . . ?
C013 C018 H018 119.5 . . ?
C013 C018 C01B 121.1(3) . . ?
C01B C018 H018 119.5 . . ?
C01A C019 H019 119.8 . . ?
C01C C019 H019 119.8 . . ?
C01C C019 C01A 120.5(3) . . ?
C016 C01A C019 120.4(3) . . ?
C016 C01A H01J 119.8 . . ?
C019 C01A H01J 119.8 . . ?
C018 C01B H01K 120.4 . . ?
C01D C01B C018 119.2(3) . . ?
C01D C01B H01K 120.4 . . ?
O00G C01C C00V 113.4(3) . . ?
O00G C01C C019 125.5(3) . . ?
C019 C01C C00V 121.1(4) . . ?
C017 C01D H01L 119.3 . . ?
C01B C01D C017 121.4(3) . . ?
C01B C01D H01L 119.3 . . ?
O00H C01E H01M 109.5 . . ?
O00H C01E H01N 109.5 . . ?
O00H C01E H01O 109.5 . . ?
H01M C01E H01N 109.5 . . ?
H01M C01E H01O 109.5 . . ?
H01N C01E H01O 109.5 . . ?
O00G C01F H01P 109.5 . . ?
O00G C01F H01Q 109.5 . . ?
O00G C01F H01R 109.5 . . ?
H01P C01F H01Q 109.5 . . ?
H01P C01F H01R 109.5 . . ?
H01Q C01F H01R 109.5 . . ?
C01I O01G H01S 109.5 . . ?
H01W O01H H01X 109.3 . . ?
O01G C01I H01T 109.5 . . ?
O01G C01I H01U 109.5 . . ?
O01G C01I H01V 109.5 . . ?
H01T C01I H01U 109.5 . . ?
H01T C01I H01V 109.5 . . ?
H01U C01I H01V 109.5 . . ?

loop_
_geom_bond_atom_site_label_1
_geom_bond_atom_site_label_2
_geom_bond_distance
_geom_bond_site_symmetry_2
_geom_bond_publ_flag
Co01 Co02 2.9699(5) . ?
Co01 O003 1.9208(19) . ?
Co01 O004 1.8858(19) . ?
Co01 O005 1.9095(18) . ?
Co01 O006 1.8956(19) . ?
Co01 N00F 1.888(2) . ?
Co01 N00I 1.886(2) . ?
Co02 O003 2.0256(19) . ?
Co02 O005 2.0478(19) . ?
Co02 O008 1.990(2) . ?
Co02 O009 2.193(2) . ?
Co02 O00A 2.064(2) . ?
Co02 O00B 2.212(2) . ?
O003 C00X 1.418(3) . ?
O004 C00L 1.310(3) . ?
O005 C00N 1.415(3) . ?
O006 C00V 1.311(4) . ?
O007 C00O 1.366(4) . ?
O007 C012 1.432(4) . ?
O008 C00T 1.288(4) . ?
O009 H009 0.848(9) . ?
O009 C00Q 1.433(3) . ?
O00A C011 1.241(4) . ?
O00B H00B 0.865(9) . ?
O00B C010 1.434(4) . ?
O00C H00C 0.8200 . ?
O00C C015 1.423(4) . ?
O00D H00D 0.8200 . ?
O00D C014 1.416(4) . ?
O00E H00J 0.8523 . ?
O00E H00K 0.8503 . ?
N00F C00R 1.490(3) . ?
N00F C00U 1.279(4) . ?
O00G C01C 1.369(5) . ?
O00G C01F 1.433(4) . ?
O00H C013 1.379(4) . ?
O00H C01E 1.422(4) . ?
N00I C00M 1.284(4) . ?
N00I C00P 1.495(4) . ?
O00J H00L 0.8504 . ?
O00J H00N 0.8501 . ?
C00K C00L 1.414(4) . ?
C00K C00M 1.438(4) . ?
C00K C00S 1.418(4) . ?
C00L C00O 1.432(4) . ?
C00M H00M 0.9300 . ?
C00N H00A 0.9700 . ?
C00N H00E 0.9700 . ?
C00N C00R 1.539(4) . ?
C00O C00Y 1.380(4) . ?
C00P C00X 1.543(4) . ?
C00P C010 1.526(5) . ?
C00P C015 1.527(4) . ?
C00Q H00F 0.9700 . ?
C00Q H00G 0.9700 . ?
C00Q C00R 1.525(4) . ?
C00R C014 1.537(4) . ?
C00S H00S 0.9300 . ?
C00S C00W 1.368(4) . ?
C00T C013 1.431(4) . ?
C00T C017 1.426(4) . ?
C00U H00U 0.9300 . ?
C00U C00Z 1.442(4) . ?
C00V C00Z 1.405(5) . ?
C00V C01C 1.432(4) . ?
C00W H00W 0.9300 . ?
C00W C00Y 1.397(4) . ?
C00X H00H 0.9700 . ?
C00X H00I 0.9700 . ?
C00Y H00Y 0.9300 . ?
C00Z C016 1.428(4) . ?
C010 H01A 0.9700 . ?
C010 H01B 0.9700 . ?
C011 H011 0.9300 . ?
C011 C017 1.427(5) . ?
C012 H01C 0.9600 . ?
C012 H01D 0.9600 . ?
C012 H01E 0.9600 . ?
C013 C018 1.372(4) . ?
C014 H01F 0.9700 . ?
C014 H01G 0.9700 . ?
C015 H01H 0.9700 . ?
C015 H01I 0.9700 . ?
C016 H016 0.9300 . ?
C016 C01A 1.366(5) . ?
C017 C01D 1.422(4) . ?
C018 H018 0.9300 . ?
C018 C01B 1.401(5) . ?
C019 H019 0.9300 . ?
C019 C01A 1.389(6) . ?
C019 C01C 1.380(5) . ?
C01A H01J 0.9300 . ?
C01B H01K 0.9300 . ?
C01B C01D 1.370(6) . ?
C01D H01L 0.9300 . ?
C01E H01M 0.9600 . ?
C01E H01N 0.9600 . ?
C01E H01O 0.9600 . ?
C01F H01P 0.9600 . ?
C01F H01Q 0.9600 . ?
C01F H01R 0.9600 . ?
O01G H01S 0.8200 . ?
O01G C01I 1.338(8) . ?
O01H H01W 0.8506 . ?
O01H H01X 0.8515 . ?
C01I H01T 0.9600 . ?
C01I H01U 0.9600 . ?
C01I H01V 0.9600 . ?
